data_4037574
loop_
_publ_author_name
'Chen, Lu-Lu'
'Zhang, Jing-Wen'
'Yang, Wan-Wan'
'Fu, Ji-Ya'
'Zhu, Jun-Yan'
'Wang, Yan-Bo'

_publ_section_title
;
 Synthesis of 1-Cyano-3-acylnaphthalenes via Formal [4+2] Benzannulation
 of 2-(2-Alkynylphenyl)acetonitriles and Alkynones.
;
_journal_issue 12
_journal_name_full 'The Journal of organic chemistry'
_journal_page_first 8090
_journal_page_last 8099
_journal_paper_doi 10.1021/acs.joc.9b00948
_journal_volume 84
_journal_year 2019
_chemical_formula_moiety 'C31 H19 N'
_chemical_formula_sum 'C31 H19 N'
_chemical_formula_weight 405.47
_space_group_crystal_system triclinic
_space_group_IT_number 2
_space_group_name_Hall '-P 1'
_space_group_name_H-M_alt 'P -1'
_atom_sites_solution_hydrogens geom
_atom_sites_solution_primary direct
_audit_creation_date 2019-03-27
_audit_creation_method
;
Olex2 1.2
(compiled 2018.05.29 svn.r3508 for OlexSys, GUI svn.r5506)
;
_cell_angle_alpha 79.2900(10)
_cell_angle_beta 84.5630(10)
_cell_angle_gamma 71.6760(10)
_cell_formula_units_Z 2
_cell_length_a 9.6195(3)
_cell_length_b 10.6241(4)
_cell_length_c 12.2816(5)
_cell_measurement_reflns_used 5749
_cell_measurement_temperature 150(2)
_cell_measurement_theta_max 28.25
_cell_measurement_theta_min 2.75
_cell_volume 1169.87(7)
_computing_cell_refinement 'SAINT V8.38A (?, 2016)'
_computing_data_reduction 'SAINT V8.38A (?, 2016)'
_computing_molecular_graphics 'Olex2 (Dolomanov et al., 2009)'
_computing_publication_material 'Olex2 (Dolomanov et al., 2009)'
_computing_structure_refinement 'ShelXL (Sheldrick, 2015)'
_computing_structure_solution 'ShelXS (Sheldrick, 2008)'
_diffrn_ambient_temperature 149.98
_diffrn_measured_fraction_theta_full 0.996
_diffrn_measured_fraction_theta_max 0.996
_diffrn_measurement_device_type 'CCD area detector'
_diffrn_measurement_method 'phi and omega scans'
_diffrn_radiation_monochromator graphite
_diffrn_radiation_type MoK\a
_diffrn_radiation_wavelength 0.71073
_diffrn_reflns_av_R_equivalents 0.0393
_diffrn_reflns_av_unetI/netI 0.0422
_diffrn_reflns_Laue_measured_fraction_full 0.996
_diffrn_reflns_Laue_measured_fraction_max 0.996
_diffrn_reflns_limit_h_max 10
_diffrn_reflns_limit_h_min -12
_diffrn_reflns_limit_k_max 14
_diffrn_reflns_limit_k_min -14
_diffrn_reflns_limit_l_max 16
_diffrn_reflns_limit_l_min -16
_diffrn_reflns_number 18130
_diffrn_reflns_point_group_measured_fraction_full 0.996
_diffrn_reflns_point_group_measured_fraction_max 0.996
_diffrn_reflns_theta_full 25.242
_diffrn_reflns_theta_max 28.291
_diffrn_reflns_theta_min 2.530
_exptl_absorpt_coefficient_mu 0.066
_exptl_absorpt_correction_T_max 0.7457
_exptl_absorpt_correction_T_min 0.6980
_exptl_absorpt_correction_type none
_exptl_absorpt_process_details
;
SADABS-2016/2 (Bruker,2016/2) was used for absorption correction.
wR2(int) was 0.0918 before and 0.0566 after correction.
The Ratio of minimum to maximum transmission is 0.9360.
The \l/2 correction factor is Not present.
;
_exptl_crystal_colour colourless
_exptl_crystal_colour_primary colourless
_exptl_crystal_density_diffrn 1.151
_exptl_crystal_description plate
_exptl_crystal_F_000 424
_exptl_crystal_size_max 0.18
_exptl_crystal_size_mid 0.08
_exptl_crystal_size_min 0.04
_refine_diff_density_max 0.258
_refine_diff_density_min -0.237
_refine_diff_density_rms 0.043
_refine_ls_extinction_method none
_refine_ls_goodness_of_fit_ref 1.037
_refine_ls_hydrogen_treatment constr
_refine_ls_matrix_type full
_refine_ls_number_parameters 289
_refine_ls_number_reflns 5780
_refine_ls_number_restraints 0
_refine_ls_restrained_S_all 1.037
_refine_ls_R_factor_all 0.0619
_refine_ls_R_factor_gt 0.0453
_refine_ls_shift/su_max 0.000
_refine_ls_shift/su_mean 0.000
_refine_ls_structure_factor_coef Fsqd
_refine_ls_weighting_details 'w=1/[\s^2^(Fo^2^)+(0.0494P)^2^+0.2616P] where P=(Fo^2^+2Fc^2^)/3'
_refine_ls_weighting_scheme calc
_refine_ls_wR_factor_gt 0.1056
_refine_ls_wR_factor_ref 0.1153
_reflns_Friedel_coverage 0.000
_reflns_number_gt 4408
_reflns_number_total 5780
_reflns_threshold_expression 'I > 2\s(I)'
_cod_data_source_file jo9b00948_si_003.cif
_cod_data_source_block a
_cod_database_code 4037574
_shelx_shelxl_version_number 2014/7
_shelx_space_group_comment
;
The symmetry employed for this shelxl refinement is uniquely defined
by the following loop, which should always be used as a source of
symmetry information in preference to the above space-group names.
They are only intended as comments.
;
_shelx_estimated_absorpt_t_max 0.997
_shelx_estimated_absorpt_t_min 0.988
_olex2_refinement_description
;
1. Fixed Uiso
 At 1.2 times of:
  All C(H) groups, All C(H,H) groups
2.a Secondary CH2 refined with riding coordinates:
 C11(H11A,H11B)
2.b Aromatic/amide H refined with riding coordinates:
 C1(H1), C2(H2), C3(H3), C4(H4), C13(H13), C14(H14), C15(H15), C16(H16),
 C21(H21), C22(H22), C23(H23), C24(H24), C27(H27), C28(H28), C29(H29), C30(H30),
  C31(H31)
;
_olex2_submission_special_instructions 'No special instructions were received'

loop_
_space_group_symop_operation_xyz
'x, y, z'
'-x, -y, -z'

loop_
_atom_site_label
_atom_site_type_symbol
_atom_site_fract_x
_atom_site_fract_y
_atom_site_fract_z
_atom_site_U_iso_or_equiv
_atom_site_adp_type
_atom_site_occupancy
_atom_site_site_symmetry_order
_atom_site_calc_flag
_atom_site_refinement_flags_posn
C1 C 0.62267(14) -0.24406(12) 0.46389(10) 0.0237(3) Uani 1 1 d .
H1 H 0.7252 -0.2688 0.4735 0.028 Uiso 1 1 calc R
C2 C 0.54611(15) -0.33007(13) 0.51208(11) 0.0264(3) Uani 1 1 d .
H2 H 0.5959 -0.4142 0.5543 0.032 Uiso 1 1 calc R
C3 C 0.39419(15) -0.29502(13) 0.49958(11) 0.0275(3) Uani 1 1 d .
H3 H 0.3420 -0.3557 0.5331 0.033 Uiso 1 1 calc R
C4 C 0.32108(14) -0.17378(13) 0.43918(11) 0.0248(3) Uani 1 1 d .
H4 H 0.2183 -0.1510 0.4318 0.030 Uiso 1 1 calc R
C5 C 0.39636(13) -0.08172(12) 0.38748(10) 0.0206(3) Uani 1 1 d .
C6 C 0.55128(13) -0.11850(12) 0.39981(10) 0.0203(2) Uani 1 1 d .
C7 C 0.62977(13) -0.02583(12) 0.35039(10) 0.0206(3) Uani 1 1 d .
C8 C 0.55722(13) 0.09486(12) 0.28722(10) 0.0196(2) Uani 1 1 d .
C9 C 0.40566(13) 0.12421(12) 0.27187(10) 0.0195(2) Uani 1 1 d .
C10 C 0.32354(13) 0.04567(12) 0.32421(10) 0.0207(2) Uani 1 1 d .
C11 C 0.15930(13) 0.10772(13) 0.31703(12) 0.0250(3) Uani 1 1 d .
H11A H 0.1094 0.0625 0.3790 0.030 Uiso 1 1 calc R
H11B H 0.1273 0.0954 0.2465 0.030 Uiso 1 1 calc R
C12 C 0.11776(13) 0.25637(13) 0.32273(10) 0.0219(3) Uani 1 1 d .
C13 C -0.00999(14) 0.31751(14) 0.38057(11) 0.0257(3) Uani 1 1 d .
H13 H -0.0707 0.2655 0.4162 0.031 Uiso 1 1 calc R
C14 C -0.04957(15) 0.45355(14) 0.38669(11) 0.0304(3) Uani 1 1 d .
H14 H -0.1381 0.4945 0.4250 0.036 Uiso 1 1 calc R
C15 C 0.03969(15) 0.52931(14) 0.33710(11) 0.0292(3) Uani 1 1 d .
H15 H 0.0134 0.6221 0.3422 0.035 Uiso 1 1 calc R
C16 C 0.16795(14) 0.46961(13) 0.27980(11) 0.0246(3) Uani 1 1 d .
H16 H 0.2294 0.5218 0.2462 0.030 Uiso 1 1 calc R
C17 C 0.20729(13) 0.33387(12) 0.27109(10) 0.0210(3) Uani 1 1 d .
C18 C 0.34184(13) 0.26292(12) 0.20479(10) 0.0204(3) Uani 1 1 d .
C19 C 0.47458(13) 0.31508(12) 0.19182(10) 0.0209(3) Uani 1 1 d .
C20 C 0.59969(13) 0.21466(12) 0.23611(10) 0.0205(2) Uani 1 1 d .
C21 C 0.73428(14) 0.23969(14) 0.22944(11) 0.0254(3) Uani 1 1 d .
H21 H 0.8190 0.1718 0.2587 0.030 Uiso 1 1 calc R
C22 C 0.74218(15) 0.36579(14) 0.17916(11) 0.0291(3) Uani 1 1 d .
H22 H 0.8329 0.3847 0.1750 0.035 Uiso 1 1 calc R
C23 C 0.61914(16) 0.46445(14) 0.13491(11) 0.0289(3) Uani 1 1 d .
H23 H 0.6264 0.5503 0.1013 0.035 Uiso 1 1 calc R
C24 C 0.48511(15) 0.43898(13) 0.13924(11) 0.0252(3) Uani 1 1 d .
H24 H 0.4020 0.5058 0.1065 0.030 Uiso 1 1 calc R
C25 C 0.78328(14) -0.05982(13) 0.36962(10) 0.0236(3) Uani 1 1 d .
C26 C 0.29901(13) 0.25485(12) 0.08815(10) 0.0213(3) Uani 1 1 d .
C27 C 0.16231(14) 0.32739(13) 0.04656(11) 0.0258(3) Uani 1 1 d .
H27 H 0.0906 0.3811 0.0914 0.031 Uiso 1 1 calc R
C28 C 0.12900(15) 0.32234(14) -0.06029(12) 0.0310(3) Uani 1 1 d .
H28 H 0.0350 0.3725 -0.0876 0.037 Uiso 1 1 calc R
C29 C 0.23158(17) 0.24508(15) -0.12636(12) 0.0339(3) Uani 1 1 d .
H29 H 0.2088 0.2419 -0.1992 0.041 Uiso 1 1 calc R
C30 C 0.36819(17) 0.17205(14) -0.08600(12) 0.0340(3) Uani 1 1 d .
H30 H 0.4393 0.1183 -0.1312 0.041 Uiso 1 1 calc R
C31 C 0.40175(15) 0.17706(13) 0.02040(11) 0.0283(3) Uani 1 1 d .
H31 H 0.4960 0.1268 0.0472 0.034 Uiso 1 1 calc R
N1 N 0.90631(12) -0.08848(12) 0.38452(10) 0.0346(3) Uani 1 1 d .

loop_
_atom_site_aniso_label
_atom_site_aniso_U_11
_atom_site_aniso_U_22
_atom_site_aniso_U_33
_atom_site_aniso_U_23
_atom_site_aniso_U_13
_atom_site_aniso_U_12
C1 0.0231(6) 0.0220(6) 0.0229(6) -0.0038(5) -0.0030(5) -0.0016(5)
C2 0.0316(7) 0.0190(6) 0.0242(7) -0.0002(5) -0.0041(5) -0.0026(5)
C3 0.0314(7) 0.0225(6) 0.0288(7) -0.0021(5) 0.0019(6) -0.0105(6)
C4 0.0232(6) 0.0237(6) 0.0272(7) -0.0032(5) -0.0004(5) -0.0073(5)
C5 0.0210(6) 0.0200(6) 0.0203(6) -0.0040(5) -0.0011(5) -0.0052(5)
C6 0.0208(6) 0.0199(6) 0.0195(6) -0.0045(5) -0.0011(5) -0.0046(5)
C7 0.0187(6) 0.0224(6) 0.0200(6) -0.0049(5) -0.0011(5) -0.0042(5)
C8 0.0192(6) 0.0220(6) 0.0178(6) -0.0041(5) -0.0007(5) -0.0058(5)
C9 0.0191(6) 0.0193(6) 0.0190(6) -0.0032(5) -0.0021(5) -0.0040(5)
C10 0.0191(6) 0.0212(6) 0.0213(6) -0.0035(5) -0.0020(5) -0.0053(5)
C11 0.0188(6) 0.0247(6) 0.0304(7) -0.0010(5) -0.0034(5) -0.0062(5)
C12 0.0186(6) 0.0247(6) 0.0198(6) -0.0009(5) -0.0055(5) -0.0031(5)
C13 0.0196(6) 0.0317(7) 0.0235(6) -0.0023(5) -0.0029(5) -0.0051(5)
C14 0.0248(6) 0.0350(7) 0.0265(7) -0.0092(6) -0.0012(5) 0.0002(6)
C15 0.0317(7) 0.0254(7) 0.0271(7) -0.0076(5) -0.0062(6) -0.0007(6)
C16 0.0260(6) 0.0234(6) 0.0227(6) -0.0022(5) -0.0052(5) -0.0048(5)
C17 0.0198(6) 0.0229(6) 0.0181(6) -0.0023(5) -0.0046(5) -0.0028(5)
C18 0.0202(6) 0.0193(6) 0.0210(6) -0.0013(5) -0.0030(5) -0.0057(5)
C19 0.0212(6) 0.0235(6) 0.0186(6) -0.0040(5) -0.0004(5) -0.0075(5)
C20 0.0215(6) 0.0236(6) 0.0166(6) -0.0029(5) -0.0005(5) -0.0074(5)
C21 0.0224(6) 0.0313(7) 0.0231(6) -0.0024(5) -0.0026(5) -0.0096(5)
C22 0.0281(7) 0.0368(7) 0.0271(7) -0.0010(6) -0.0022(6) -0.0185(6)
C23 0.0357(7) 0.0278(7) 0.0259(7) 0.0010(5) -0.0022(6) -0.0160(6)
C24 0.0291(7) 0.0243(6) 0.0227(6) -0.0012(5) -0.0034(5) -0.0096(5)
C25 0.0229(6) 0.0223(6) 0.0227(6) -0.0002(5) -0.0013(5) -0.0047(5)
C26 0.0229(6) 0.0189(6) 0.0219(6) -0.0007(5) -0.0037(5) -0.0068(5)
C27 0.0231(6) 0.0271(7) 0.0262(7) -0.0034(5) -0.0036(5) -0.0058(5)
C28 0.0288(7) 0.0316(7) 0.0317(7) -0.0025(6) -0.0117(6) -0.0064(6)
C29 0.0432(8) 0.0324(7) 0.0272(7) -0.0070(6) -0.0114(6) -0.0091(6)
C30 0.0391(8) 0.0297(7) 0.0297(7) -0.0113(6) -0.0042(6) -0.0010(6)
C31 0.0274(7) 0.0253(7) 0.0289(7) -0.0061(5) -0.0061(6) -0.0011(5)
N1 0.0226(6) 0.0364(7) 0.0398(7) 0.0052(6) -0.0055(5) -0.0073(5)

loop_
_atom_type_symbol
_atom_type_description
_atom_type_scat_dispersion_real
_atom_type_scat_dispersion_imag
_atom_type_scat_source
C C 0.0033 0.0016 'International Tables Vol C Tables 4.2.6.8 and 6.1.1.4'
H H 0.0000 0.0000 'International Tables Vol C Tables 4.2.6.8 and 6.1.1.4'
N N 0.0061 0.0033 'International Tables Vol C Tables 4.2.6.8 and 6.1.1.4'

loop_
_geom_angle_atom_site_label_1
_geom_angle_atom_site_label_2
_geom_angle_atom_site_label_3
_geom_angle
C2 C1 H1 119.6
C2 C1 C6 120.89(12)
C6 C1 H1 119.6
C1 C2 H2 119.8
C1 C2 C3 120.48(12)
C3 C2 H2 119.8
C2 C3 H3 119.9
C4 C3 C2 120.29(12)
C4 C3 H3 119.9
C3 C4 H4 119.5
C3 C4 C5 121.07(12)
C5 C4 H4 119.5
C4 C5 C6 118.35(11)
C4 C5 C10 122.55(11)
C10 C5 C6 119.10(11)
C1 C6 C5 118.91(11)
C1 C6 C7 121.54(11)
C5 C6 C7 119.51(11)
C8 C7 C6 120.04(11)
C8 C7 C25 120.89(11)
C25 C7 C6 119.06(11)
C7 C8 C9 118.68(11)
C7 C8 C20 133.55(11)
C9 C8 C20 107.49(10)
C8 C9 C18 111.86(10)
C10 C9 C8 123.65(11)
C10 C9 C18 123.87(11)
C5 C10 C11 125.48(11)
C9 C10 C5 118.57(11)
C9 C10 C11 115.76(11)
C10 C11 H11A 109.7
C10 C11 H11B 109.7
C10 C11 C12 109.74(10)
H11A C11 H11B 108.2
C12 C11 H11A 109.7
C12 C11 H11B 109.7
C13 C12 C11 120.02(11)
C13 C12 C17 119.15(12)
C17 C12 C11 120.82(11)
C12 C13 H13 119.6
C14 C13 C12 120.75(13)
C14 C13 H13 119.6
C13 C14 H14 120.0
C15 C14 C13 120.03(13)
C15 C14 H14 120.0
C14 C15 H15 120.1
C14 C15 C16 119.89(12)
C16 C15 H15 120.1
C15 C16 H16 119.7
C15 C16 C17 120.62(13)
C17 C16 H16 119.7
C12 C17 C18 116.72(11)
C16 C17 C12 119.53(12)
C16 C17 C18 123.72(11)
C9 C18 C17 106.35(10)
C9 C18 C19 100.68(9)
C9 C18 C26 111.64(10)
C17 C18 C19 118.41(10)
C17 C18 C26 110.55(10)
C19 C18 C26 108.78(10)
C20 C19 C18 111.12(10)
C24 C19 C18 128.69(11)
C24 C19 C20 120.08(11)
C19 C20 C8 108.60(10)
C21 C20 C8 130.85(12)
C21 C20 C19 120.52(12)
C20 C21 H21 120.6
C22 C21 C20 118.70(12)
C22 C21 H21 120.6
C21 C22 H22 119.6
C23 C22 C21 120.78(12)
C23 C22 H22 119.6
C22 C23 H23 119.6
C22 C23 C24 120.73(12)
C24 C23 H23 119.6
C19 C24 C23 119.14(12)
C19 C24 H24 120.4
C23 C24 H24 120.4
N1 C25 C7 179.14(15)
C27 C26 C18 122.08(11)
C27 C26 C31 118.26(12)
C31 C26 C18 119.61(11)
C26 C27 H27 119.6
C26 C27 C28 120.79(12)
C28 C27 H27 119.6
C27 C28 H28 119.8
C29 C28 C27 120.34(13)
C29 C28 H28 119.8
C28 C29 H29 120.2
C28 C29 C30 119.53(13)
C30 C29 H29 120.2
C29 C30 H30 119.9
C29 C30 C31 120.24(13)
C31 C30 H30 119.9
C26 C31 H31 119.6
C30 C31 C26 120.83(12)
C30 C31 H31 119.6

loop_
_geom_bond_atom_site_label_1
_geom_bond_atom_site_label_2
_geom_bond_distance
C1 H1 0.9500
C1 C2 1.3665(18)
C1 C6 1.4166(17)
C2 H2 0.9500
C2 C3 1.4061(18)
C3 H3 0.9500
C3 C4 1.3704(18)
C4 H4 0.9500
C4 C5 1.4183(17)
C5 C6 1.4322(16)
C5 C10 1.4291(17)
C6 C7 1.4374(17)
C7 C8 1.3797(17)
C7 C25 1.4373(16)
C8 C9 1.4152(16)
C8 C20 1.4704(17)
C9 C10 1.3610(17)
C9 C18 1.5176(16)
C10 C11 1.5128(16)
C11 H11A 0.9900
C11 H11B 0.9900
C11 C12 1.5158(17)
C12 C13 1.3932(18)
C12 C17 1.4035(17)
C13 H13 0.9500
C13 C14 1.3887(19)
C14 H14 0.9500
C14 C15 1.382(2)
C15 H15 0.9500
C15 C16 1.3889(19)
C16 H16 0.9500
C16 C17 1.3932(17)
C17 C18 1.5236(17)
C18 C19 1.5285(17)
C18 C26 1.5521(17)
C19 C20 1.4083(17)
C19 C24 1.3840(17)
C20 C21 1.3936(17)
C21 H21 0.9500
C21 C22 1.3891(19)
C22 H22 0.9500
C22 C23 1.388(2)
C23 H23 0.9500
C23 C24 1.3926(18)
C24 H24 0.9500
C25 N1 1.1491(17)
C26 C27 1.3884(17)
C26 C31 1.3922(18)
C27 H27 0.9500
C27 C28 1.3944(19)
C28 H28 0.9500
C28 C29 1.376(2)
C29 H29 0.9500
C29 C30 1.383(2)
C30 H30 0.9500
C30 C31 1.3897(19)
C31 H31 0.9500

loop_
_geom_torsion_atom_site_label_1
_geom_torsion_atom_site_label_2
_geom_torsion_atom_site_label_3
_geom_torsion_atom_site_label_4
_geom_torsion
C1 C2 C3 C4 -0.3(2)
C1 C6 C7 C8 179.13(12)
C1 C6 C7 C25 -2.05(18)
C2 C1 C6 C5 0.95(18)
C2 C1 C6 C7 178.78(11)
C2 C3 C4 C5 0.5(2)
C3 C4 C5 C6 0.03(19)
C3 C4 C5 C10 -179.81(12)
C4 C5 C6 C1 -0.72(17)
C4 C5 C6 C7 -178.60(11)
C4 C5 C10 C9 -176.04(12)
C4 C5 C10 C11 9.2(2)
C5 C6 C7 C8 -3.05(17)
C5 C6 C7 C25 175.76(11)
C5 C10 C11 C12 138.04(12)
C6 C1 C2 C3 -0.46(19)
C6 C5 C10 C9 4.12(18)
C6 C5 C10 C11 -170.65(11)
C6 C7 C8 C9 -0.46(17)
C6 C7 C8 C20 172.64(12)
C7 C8 C9 C10 6.28(18)
C7 C8 C9 C18 177.52(11)
C7 C8 C20 C19 -172.98(13)
C7 C8 C20 C21 5.2(2)
C8 C9 C10 C5 -8.07(18)
C8 C9 C10 C11 167.21(11)
C8 C9 C18 C17 -128.74(10)
C8 C9 C18 C19 -4.69(13)
C8 C9 C18 C26 110.60(11)
C8 C20 C21 C22 -177.49(13)
C9 C8 C20 C19 0.67(13)
C9 C8 C20 C21 178.87(13)
C9 C10 C11 C12 -36.86(15)
C9 C18 C19 C20 5.09(13)
C9 C18 C19 C24 -178.79(12)
C9 C18 C26 C27 130.04(12)
C9 C18 C26 C31 -52.61(15)
C10 C5 C6 C1 179.12(11)
C10 C5 C6 C7 1.25(17)
C10 C9 C18 C17 42.47(15)
C10 C9 C18 C19 166.52(11)
C10 C9 C18 C26 -78.19(15)
C10 C11 C12 C13 -142.03(12)
C10 C11 C12 C17 37.40(16)
C11 C12 C13 C14 179.94(12)
C11 C12 C17 C16 -178.59(11)
C11 C12 C17 C18 3.22(16)
C12 C13 C14 C15 -1.4(2)
C12 C17 C18 C9 -40.58(14)
C12 C17 C18 C19 -152.80(11)
C12 C17 C18 C26 80.78(13)
C13 C12 C17 C16 0.84(18)
C13 C12 C17 C18 -177.35(11)
C13 C14 C15 C16 0.9(2)
C14 C15 C16 C17 0.44(19)
C15 C16 C17 C12 -1.32(18)
C15 C16 C17 C18 176.74(11)
C16 C17 C18 C9 141.32(12)
C16 C17 C18 C19 29.10(17)
C16 C17 C18 C26 -97.32(13)
C17 C12 C13 C14 0.51(19)
C17 C18 C19 C20 120.40(12)
C17 C18 C19 C24 -63.47(17)
C17 C18 C26 C27 11.86(16)
C17 C18 C26 C31 -170.78(11)
C18 C9 C10 C5 -178.26(11)
C18 C9 C10 C11 -2.99(18)
C18 C19 C20 C8 -3.81(14)
C18 C19 C20 C21 177.77(11)
C18 C19 C24 C23 -178.44(12)
C18 C26 C27 C28 177.38(11)
C18 C26 C31 C30 -177.55(12)
C19 C18 C26 C27 -119.76(13)
C19 C18 C26 C31 57.60(14)
C19 C20 C21 C22 0.53(19)
C20 C8 C9 C10 -168.48(12)
C20 C8 C9 C18 2.75(13)
C20 C19 C24 C23 -2.62(19)
C20 C21 C22 C23 -0.9(2)
C21 C22 C23 C24 -0.4(2)
C22 C23 C24 C19 2.2(2)
C24 C19 C20 C8 179.68(11)
C24 C19 C20 C21 1.26(18)
C25 C7 C8 C9 -179.26(11)
C25 C7 C8 C20 -6.2(2)
C26 C18 C19 C20 -112.33(11)
C26 C18 C19 C24 63.80(16)
C26 C27 C28 C29 0.0(2)
C27 C26 C31 C30 -0.1(2)
C27 C28 C29 C30 0.1(2)
C28 C29 C30 C31 -0.2(2)
C29 C30 C31 C26 0.2(2)
C31 C26 C27 C28 -0.01(19)

loop_
_smtbx_masks_void_nr
_smtbx_masks_void_average_x
_smtbx_masks_void_average_y
_smtbx_masks_void_average_z
_smtbx_masks_void_volume
_smtbx_masks_void_count_electrons
1 0.000 0.000 0.000 219.6 53.6
